data_2244105
loop_
_publ_author_name
'Dilshad, Sumra'
'\,C\?inar, Emine Berrin'
'Ali, Arif'
'Ahmed, Adeeba'
'Alam, Mohd Jane'
'Ahmad, Musheer'
'Ahmad, Aiman'
'Dege, Necmi'
'Saif, Eiad'

_publ_section_title
;
 Crystal structure and Hirshfeld surface analysis of
 2,4,6-triaminopyrimidine-1,3-diium dinitrate
;
_journal_coeditor_code MW2185
_journal_issue 6
_journal_name_full 'Acta Crystallographica Section E'
_journal_page_first
;
;
_journal_paper_doi 10.1107/S2056989022005333
_journal_volume 78
_journal_year 2022
_chemical_formula_iupac 'C4 H9 N5 2+, 2N O3 -'
_chemical_formula_moiety 'C4 H9 N5 2+, 2(N O3 -)'
_chemical_formula_sum 'C4 H9 N7 O6'
_chemical_formula_weight 251.18
_chemical_name_systematic
;
2,4,6-Triaminopyrimidine-1,3-diium dinitrate
;
_space_group_crystal_system monoclinic
_space_group_IT_number 14
_space_group_name_Hall '-P 2ybc'
_space_group_name_H-M_alt 'P 1 21/c 1'
_atom_sites_solution_hydrogens geom
_audit_creation_method
;
Olex2 1.2
(compiled 2018.05.29 svn.r3508 for OlexSys, GUI svn.r5506)
;
_cell_angle_alpha 90
_cell_angle_beta 100.836(2)
_cell_angle_gamma 90
_cell_formula_units_Z 4
_cell_length_a 7.8650(5)
_cell_length_b 9.9173(6)
_cell_length_c 12.2291(7)
_cell_measurement_reflns_used 8448
_cell_measurement_temperature 276(2)
_cell_measurement_theta_max 25.58
_cell_measurement_theta_min 2.33
_cell_volume 936.86(10)
_computing_cell_refinement
;
X-AREA (Stoe & Cie, 2002)
;
_computing_data_collection
;
X-AREA (Stoe & Cie, 2002)
;
_computing_data_reduction
;
X-RED32 (Stoe & Cie, 2002)
;
_computing_molecular_graphics
;
<i>OLEX2</i> (Dolomanov <i>et al.</i>,  2009)
and Mercury (Macrae <i>et al.</i>,  2020)
;
_computing_publication_material
;
WinGX (Farrugia, 2012), <i>SHELXL2018/3</i> (Sheldrick, 2015b),
PLATON (Spek, 2020) and publCIF (Westrip, 2010)
;
_computing_structure_refinement
;
<i>SHELXL2018/3</i> (Sheldrick, 2015b)
;
_computing_structure_solution
;
<i>SHELXT2018/3</i> (Sheldrick, 2015a)
;
_diffrn_ambient_temperature 276(2)
_diffrn_measured_fraction_theta_full 0.992
_diffrn_measured_fraction_theta_max 0.993
_diffrn_measurement_device_type 'Bruker APEXII CCD'
_diffrn_measurement_method '\f and \w scans'
_diffrn_radiation_type MoK\a
_diffrn_radiation_wavelength 0.71073
_diffrn_reflns_av_R_equivalents 0.0698
_diffrn_reflns_av_unetI/netI 0.0442
_diffrn_reflns_limit_h_max 10
_diffrn_reflns_limit_h_min -10
_diffrn_reflns_limit_k_max 13
_diffrn_reflns_limit_k_min -13
_diffrn_reflns_limit_l_max 16
_diffrn_reflns_limit_l_min -16
_diffrn_reflns_number 13469
_diffrn_reflns_theta_full 25.242
_diffrn_reflns_theta_max 28.335
_diffrn_reflns_theta_min 2.637
_exptl_absorpt_coefficient_mu 0.164
_exptl_absorpt_correction_type none
_exptl_crystal_colour colourless
_exptl_crystal_density_diffrn 1.781
_exptl_crystal_description needle
_exptl_crystal_F_000 520
_exptl_crystal_size_max 0.370
_exptl_crystal_size_mid 0.270
_exptl_crystal_size_min 0.140
_refine_diff_density_max 0.513
_refine_diff_density_min -0.300
_refine_ls_extinction_method none
_refine_ls_goodness_of_fit_ref 1.074
_refine_ls_hydrogen_treatment constr
_refine_ls_matrix_type full
_refine_ls_number_parameters 154
_refine_ls_number_reflns 2312
_refine_ls_number_restraints 0
_refine_ls_restrained_S_all 1.074
_refine_ls_R_factor_all 0.0460
_refine_ls_R_factor_gt 0.0399
_refine_ls_shift/su_max 0.000
_refine_ls_shift/su_mean 0.000
_refine_ls_structure_factor_coef Fsqd
_refine_ls_weighting_details 'w=1/[\s^2^(Fo^2^)+(0.0497P)^2^+0.4576P] where P=(Fo^2^+2Fc^2^)/3'
_refine_ls_weighting_scheme calc
_refine_ls_wR_factor_gt 0.1041
_refine_ls_wR_factor_ref 0.1099
_reflns_number_gt 1993
_reflns_number_total 2312
_reflns_threshold_expression 'I > 2\s(I)'
_cod_data_source_file mw2185sup1.cif
_cod_data_source_block I
_cod_original_sg_symbol_H-M 'P 21/c'
_cod_database_code 2244105
_shelx_space_group_comment
;
The symmetry employed for this shelxl refinement is uniquely defined
by the following loop, which should always be used as a source of
symmetry information in preference to the above space-group names.
They are only intended as comments.
;
_shelx_estimated_absorpt_t_min 0.942
_shelx_estimated_absorpt_t_max 0.977

loop_
_space_group_symop_operation_xyz
'x, y, z'
'-x, y+1/2, -z+1/2'
'-x, -y, -z'
'x, -y-1/2, z-1/2'

loop_
_atom_site_type_symbol
_atom_site_label
_atom_site_fract_x
_atom_site_fract_y
_atom_site_fract_z
_atom_site_U_iso_or_equiv
_atom_site_adp_type
_atom_site_calc_flag
_atom_site_occupancy
_atom_site_disorder_assembly
_atom_site_disorder_group
O O3 0.54263(12) 0.80420(9) 0.71416(8) 0.0141(2) Uani d 1 . .
O O5 0.88490(13) 0.76472(9) 0.36706(8) 0.0148(2) Uani d 1 . .
O O1 0.50750(13) 0.59279(10) 0.75438(8) 0.0168(2) Uani d 1 . .
O O6 0.93192(13) 0.56691(10) 0.30278(8) 0.0173(2) Uani d 1 . .
O O4 0.80491(14) 0.58662(10) 0.44532(8) 0.0207(2) Uani d 1 . .
O O2 0.64974(14) 0.64786(10) 0.62512(9) 0.0205(2) Uani d 1 . .
N N5 0.77821(13) 0.31443(11) 0.47214(9) 0.0099(2) Uani d 1 . .
H H5 0.787384 0.398958 0.458644 0.012 Uiso calc 1 . .
N N2 0.68341(13) 0.14353(11) 0.57534(9) 0.0105(2) Uani d 1 . .
H H2 0.634287 0.118719 0.629218 0.013 Uiso calc 1 . .
N N4 0.92308(15) 0.27225(11) 0.32949(9) 0.0128(2) Uani d 1 . .
H H4A 0.929637 0.358122 0.321423 0.015 Uiso calc 1 . .
H H4B 0.967123 0.218902 0.286854 0.015 Uiso calc 1 . .
N N6 0.56691(14) 0.68070(11) 0.69851(9) 0.0115(2) Uani d 1 . .
N N7 0.87310(14) 0.63926(11) 0.37153(9) 0.0116(2) Uani d 1 . .
N N1 0.63901(14) 0.36592(11) 0.61695(9) 0.0130(2) Uani d 1 . .
H H1A 0.649848 0.450490 0.604304 0.016 Uiso calc 1 . .
H H1B 0.588658 0.340225 0.670025 0.016 Uiso calc 1 . .
N N3 0.71841(14) -0.08175(11) 0.53700(9) 0.0131(2) Uani d 1 . .
H H3A 0.666228 -0.100504 0.590919 0.016 Uiso calc 1 . .
H H3B 0.754039 -0.145693 0.499473 0.016 Uiso calc 1 . .
C C1 0.69879(15) 0.27685(13) 0.55581(10) 0.0103(3) Uani d 1 . .
C C4 0.84517(15) 0.22217(13) 0.40753(10) 0.0101(3) Uani d 1 . .
C C3 0.82632(16) 0.08538(12) 0.42648(10) 0.0103(3) Uani d 1 . .
H H3 0.868341 0.021484 0.382632 0.012 Uiso calc 1 . .
C C2 0.74394(15) 0.04582(13) 0.51170(10) 0.0106(2) Uani d 1 . .

loop_
_atom_site_aniso_label
_atom_site_aniso_U_11
_atom_site_aniso_U_22
_atom_site_aniso_U_33
_atom_site_aniso_U_12
_atom_site_aniso_U_13
_atom_site_aniso_U_23
O3 0.0184(5) 0.0101(4) 0.0138(5) 0.0018(3) 0.0028(4) -0.0004(3)
O5 0.0195(5) 0.0105(5) 0.0130(5) -0.0005(4) -0.0006(4) 0.0002(3)
O1 0.0244(5) 0.0126(5) 0.0153(5) -0.0007(4) 0.0088(4) 0.0021(3)
O6 0.0254(5) 0.0144(5) 0.0140(5) 0.0018(4) 0.0088(4) -0.0018(4)
O4 0.0344(6) 0.0149(5) 0.0166(5) -0.0011(4) 0.0142(4) 0.0018(4)
O2 0.0328(6) 0.0141(5) 0.0189(5) 0.0008(4) 0.0163(4) -0.0014(4)
N5 0.0140(5) 0.0081(5) 0.0071(5) -0.0002(4) 0.0005(4) 0.0004(4)
N2 0.0133(5) 0.0113(5) 0.0068(5) -0.0011(4) 0.0018(4) 0.0008(4)
N4 0.0187(5) 0.0116(5) 0.0087(5) 0.0005(4) 0.0041(4) 0.0004(4)
N6 0.0140(5) 0.0119(5) 0.0077(5) 0.0004(4) -0.0001(4) -0.0004(4)
N7 0.0126(5) 0.0133(5) 0.0078(5) 0.0003(4) -0.0014(4) 0.0004(4)
N1 0.0181(5) 0.0106(5) 0.0106(5) -0.0001(4) 0.0033(4) 0.0000(4)
N3 0.0174(5) 0.0101(5) 0.0115(5) -0.0005(4) 0.0020(4) 0.0011(4)
C1 0.0095(5) 0.0127(6) 0.0071(5) -0.0003(4) -0.0026(4) 0.0002(4)
C4 0.0103(5) 0.0125(6) 0.0056(5) 0.0000(4) -0.0032(4) -0.0006(4)
C3 0.0122(5) 0.0107(6) 0.0072(5) 0.0009(4) -0.0006(4) -0.0015(4)
C2 0.0095(5) 0.0118(6) 0.0082(5) 0.0000(4) -0.0040(4) -0.0008(4)

loop_
_atom_type_symbol
_atom_type_description
_atom_type_scat_dispersion_real
_atom_type_scat_dispersion_imag
_atom_type_scat_source
C C 0.0033 0.0016 'International Tables Vol C Tables 4.2.6.8 and 6.1.1.4'
H H 0.0000 0.0000 'International Tables Vol C Tables 4.2.6.8 and 6.1.1.4'
N N 0.0061 0.0033 'International Tables Vol C Tables 4.2.6.8 and 6.1.1.4'
O O 0.0106 0.0060 'International Tables Vol C Tables 4.2.6.8 and 6.1.1.4'

loop_
_geom_angle_atom_site_label_1
_geom_angle_atom_site_label_2
_geom_angle_atom_site_label_3
_geom_angle_site_symmetry_1
_geom_angle_site_symmetry_3
_geom_angle
_geom_angle_publ_flag
C1 N5 C4 . . 122.26(11) ?
C1 N5 H5 . . 118.9 ?
C4 N5 H5 . . 118.9 ?
C1 N2 C2 . . 122.27(11) ?
C1 N2 H2 . . 118.9 ?
C2 N2 H2 . . 118.9 ?
C4 N4 H4A . . 120.0 ?
C4 N4 H4B . . 120.0 ?
H4A N4 H4B . . 120.0 ?
O2 N6 O1 . . 120.68(11) ?
O2 N6 O3 . . 118.54(11) ?
O1 N6 O3 . . 120.78(11) ?
O4 N7 O5 . . 119.59(11) ?
O4 N7 O6 . . 120.46(11) ?
O5 N7 O6 . . 119.94(11) ?
C1 N1 H1A . . 120.0 ?
C1 N1 H1B . . 120.0 ?
H1A N1 H1B . . 120.0 ?
C2 N3 H3A . . 120.0 ?
C2 N3 H3B . . 120.0 ?
H3A N3 H3B . . 120.0 ?
N1 C1 N5 . . 121.18(12) ?
N1 C1 N2 . . 120.53(12) ?
N5 C1 N2 . . 118.28(11) ?
N4 C4 N5 . . 116.31(11) ?
N4 C4 C3 . . 124.41(12) ?
N5 C4 C3 . . 119.28(11) ?
C2 C3 C4 . . 118.85(12) ?
C2 C3 H3 . . 120.6 ?
C4 C3 H3 . . 120.6 ?
N3 C2 N2 . . 117.00(11) ?
N3 C2 C3 . . 123.98(12) ?
N2 C2 C3 . . 119.02(11) ?

loop_
_geom_bond_atom_site_label_1
_geom_bond_atom_site_label_2
_geom_bond_site_symmetry_2
_geom_bond_distance
_geom_bond_publ_flag
O3 N6 . 1.2597(14) ?
O5 N7 . 1.2496(14) ?
O1 N6 . 1.2511(15) ?
O6 N7 . 1.2577(15) ?
O4 N7 . 1.2476(15) ?
O2 N6 . 1.2473(15) ?
N5 C1 . 1.3477(16) ?
N5 C4 . 1.3767(16) ?
N5 H5 . 0.8600 ?
N2 C1 . 1.3531(16) ?
N2 C2 . 1.3822(16) ?
N2 H2 . 0.8600 ?
N4 C4 . 1.3240(17) ?
N4 H4A . 0.8600 ?
N4 H4B . 0.8600 ?
N1 C1 . 1.3010(17) ?
N1 H1A . 0.8600 ?
N1 H1B . 0.8600 ?
N3 C2 . 1.3267(16) ?
N3 H3A . 0.8600 ?
N3 H3B . 0.8600 ?
C4 C3 . 1.3888(17) ?
C3 C2 . 1.3834(18) ?
C3 H3 . 0.9300 ?

loop_
_geom_hbond_atom_site_label_D
_geom_hbond_atom_site_label_H
_geom_hbond_atom_site_label_A
_geom_hbond_site_symmetry_A
_geom_hbond_distance_DH
_geom_hbond_distance_HA
_geom_hbond_distance_DA
_geom_hbond_angle_DHA
_geom_hbond_publ_flag
N5 H5 O4 . 0.86 1.88 2.7321(15) 173.8 yes
N2 H2 O1 2_646 0.86 1.98 2.8319(15) 168.9 yes
N4 H4A O6 . 0.86 2.08 2.9428(15) 177.0 yes
N4 H4B O5 2_745 0.86 2.43 3.0706(16) 131.3 yes
N4 H4B O6 2_745 0.86 2.11 2.9593(15) 172.1 yes
N4 H4B N7 2_745 0.86 2.62 3.4400(16) 159.6 no
N1 H1A O2 . 0.86 1.97 2.7986(15) 160.3 yes
N1 H1A N6 . 0.86 2.69 3.3577(16) 135.2 no
N1 H1B O3 2_646 0.86 1.94 2.7912(15) 172.4 yes
N3 H3A O3 1_545 0.86 2.16 3.0018(14) 166.5 yes
N3 H3A O2 1_545 0.86 2.54 2.9770(15) 112.7 yes
N3 H3B O5 1_545 0.86 2.26 3.0619(15) 155.7 yes
C3 H3 O5 1_545 0.93 2.56 3.3134(16) 138.6 yes

loop_
_geom_torsion_atom_site_label_1
_geom_torsion_atom_site_label_2
_geom_torsion_atom_site_label_3
_geom_torsion_atom_site_label_4
_geom_torsion_site_symmetry_1
_geom_torsion_site_symmetry_2
_geom_torsion_site_symmetry_3
_geom_torsion_site_symmetry_4
_geom_torsion
_geom_torsion_publ_flag
C4 N5 C1 N1 . . . . 178.85(11) ?
C4 N5 C1 N2 . . . . -0.76(17) ?
C2 N2 C1 N1 . . . . 179.46(11) ?
C2 N2 C1 N5 . . . . -0.93(17) ?
C1 N5 C4 N4 . . . . -178.68(11) ?
C1 N5 C4 C3 . . . . 1.96(17) ?
N4 C4 C3 C2 . . . . 179.23(12) ?
N5 C4 C3 C2 . . . . -1.46(17) ?
C1 N2 C2 N3 . . . . -178.59(10) ?
C1 N2 C2 C3 . . . . 1.36(17) ?
C4 C3 C2 N3 . . . . 179.81(11) ?
C4 C3 C2 N2 . . . . -0.13(17) ?

_cod_database_fobs_code 2244105
